data_4038224
loop_
_publ_author_name
'Liu, Renzhi'
'Yang, Min'
'Xie, Wenlin'
'Dong, Wenbi'
'Zhou, Hongwei'
'Yadav, Sarita'
'Potkin, Vladimir Ivanovich'
'Qiu, Guanyinsheng'

_publ_section_title
;
 Synthesis of 3-Hydroxyisoindolin-1-ones Through 1, 4-Dioxane-Mediated
 Hydroxylhydrative aza-Cyclization of 2-Alkynylbenzamide in Water.
;
_journal_name_full 'The Journal of organic chemistry'
_journal_paper_doi 10.1021/acs.joc.9b03466
_journal_year 2020
_chemical_formula_moiety 'C12 H13 Br2 N O4'
_chemical_formula_sum 'C12 H13 Br2 N O4'
_chemical_formula_weight 395.05
_space_group_crystal_system monoclinic
_space_group_IT_number 15
_space_group_name_Hall '-I 2yc'
_space_group_name_H-M_alt 'I 1 2/c 1'
_atom_sites_solution_hydrogens mixed
_atom_sites_solution_primary dual
_audit_creation_date 2019-10-08
_audit_creation_method
;
Olex2 1.2
(compiled 2018.05.29 svn.r3508 for OlexSys, GUI svn.r5506)
;
_cell_angle_alpha 90
_cell_angle_beta 102.001(12)
_cell_angle_gamma 90
_cell_formula_units_Z 8
_cell_length_a 12.5491(15)
_cell_length_b 8.3129(9)
_cell_length_c 26.875(4)
_cell_measurement_reflns_used 3381
_cell_measurement_temperature 298.15
_cell_measurement_theta_max 28.9020
_cell_measurement_theta_min 3.8840
_cell_volume 2742.3(6)
_computing_cell_refinement 'CrysAlisPro 1.171.39.46 (Rigaku OD, 2018)'
_computing_data_collection 'CrysAlisPro 1.171.39.46 (Rigaku OD, 2018)'
_computing_data_reduction 'CrysAlisPro 1.171.39.46 (Rigaku OD, 2018)'
_computing_molecular_graphics 'Olex2 (Dolomanov et al., 2009)'
_computing_publication_material 'Olex2 (Dolomanov et al., 2009)'
_computing_structure_refinement 'ShelXL (Sheldrick, 2015)'
_computing_structure_solution 'ShelXT (Sheldrick, 2015)'
_diffrn_ambient_temperature 298.15
_diffrn_detector 'CCD plate'
_diffrn_detector_area_resol_mean 16.0802
_diffrn_detector_type Eos
_diffrn_measured_fraction_theta_full 0.999
_diffrn_measured_fraction_theta_max 0.870
_diffrn_measurement_details
;
List of Runs (angles in degrees, time in seconds):

  # Type    Start    End  Width  t~exp~   \w     \q     \k     \f   Frames
--------------------------------------------------------------------------
  1  \w    -22.00  23.00   1.00   29.07    --  -15.89 -99.00 -30.00   45
  2  \w    -40.00 -13.00   1.00   29.07    --  -15.89  87.00 166.00   27
  3  \w     10.00  73.00   1.00   29.07    --   16.05  57.00 150.00   63
  4  \w     52.00  79.00   1.00   29.07    --   16.05 178.00  90.00   27
  5  \w     -1.00  80.00   1.00   29.07    --   16.05  57.00 -60.00   81
  6  \w      4.00  70.00   1.00   29.07    --   16.05  57.00  90.00   66
  7  \w    -13.00  87.00   1.00   29.07    --   16.05  19.00-120.00  100
;
_diffrn_measurement_device 'four-circle diffractometer'
_diffrn_measurement_device_type 'Xcalibur, Eos, Gemini'
_diffrn_measurement_method '\w scans'
_diffrn_orient_matrix_type 'CrysAlisPro convention (1999,Acta A55,543-557)'
_diffrn_orient_matrix_UB_11 0.0151137000
_diffrn_orient_matrix_UB_12 0.0445292000
_diffrn_orient_matrix_UB_13 -0.0129942000
_diffrn_orient_matrix_UB_21 0.0330445000
_diffrn_orient_matrix_UB_22 0.0260524000
_diffrn_orient_matrix_UB_23 0.0383343000
_diffrn_orient_matrix_UB_31 0.0458163000
_diffrn_orient_matrix_UB_32 -0.0158400000
_diffrn_orient_matrix_UB_33 -0.0189822000
_diffrn_radiation_monochromator graphite
_diffrn_radiation_probe x-ray
_diffrn_radiation_type MoK\a
_diffrn_radiation_wavelength 0.71073
_diffrn_reflns_av_R_equivalents 0.0936
_diffrn_reflns_av_unetI/netI 0.0808
_diffrn_reflns_Laue_measured_fraction_full 0.999
_diffrn_reflns_Laue_measured_fraction_max 0.870
_diffrn_reflns_limit_h_max 17
_diffrn_reflns_limit_h_min -13
_diffrn_reflns_limit_k_max 10
_diffrn_reflns_limit_k_min -11
_diffrn_reflns_limit_l_max 36
_diffrn_reflns_limit_l_min -35
_diffrn_reflns_number 11400
_diffrn_reflns_point_group_measured_fraction_full 0.999
_diffrn_reflns_point_group_measured_fraction_max 0.870
_diffrn_reflns_theta_full 25.242
_diffrn_reflns_theta_max 29.349
_diffrn_reflns_theta_min 2.959
_diffrn_source 'fine-focus sealed X-ray tube'
_diffrn_source_type 'Enhance (Mo) X-ray Source'
_exptl_absorpt_coefficient_mu 5.921
_exptl_absorpt_correction_T_max 1.00000
_exptl_absorpt_correction_T_min 0.04845
_exptl_absorpt_correction_type multi-scan
_exptl_absorpt_process_details
;
CrysAlisPro 1.171.39.46 (Rigaku Oxford Diffraction, 2018)
Empirical absorption correction using spherical harmonics,
 implemented in SCALE3 ABSPACK scaling algorithm.
;
_exptl_crystal_colour colourless
_exptl_crystal_colour_primary colourless
_exptl_crystal_density_diffrn 1.914
_exptl_crystal_description block
_exptl_crystal_F_000 1552
_exptl_crystal_size_max 0.12
_exptl_crystal_size_mid 0.11
_exptl_crystal_size_min 0.1
_refine_diff_density_max 1.634
_refine_diff_density_min -1.091
_refine_diff_density_rms 0.165
_refine_ls_extinction_method none
_refine_ls_goodness_of_fit_ref 1.034
_refine_ls_hydrogen_treatment constr
_refine_ls_matrix_type full
_refine_ls_number_parameters 174
_refine_ls_number_reflns 3283
_refine_ls_number_restraints 0
_refine_ls_restrained_S_all 1.034
_refine_ls_R_factor_all 0.0842
_refine_ls_R_factor_gt 0.0638
_refine_ls_shift/su_max 0.000
_refine_ls_shift/su_mean 0.000
_refine_ls_structure_factor_coef Fsqd
_refine_ls_weighting_details 'w=1/[\s^2^(Fo^2^)+(0.0955P)^2^] where P=(Fo^2^+2Fc^2^)/3'
_refine_ls_weighting_scheme calc
_refine_ls_wR_factor_gt 0.1576
_refine_ls_wR_factor_ref 0.1779
_reflns_Friedel_coverage 0.000
_reflns_number_gt 2447
_reflns_number_total 3283
_reflns_threshold_expression 'I > 2\s(I)'
_cod_data_source_file jo9b03466_si_002.cif
_cod_data_source_block 20190618-1
_cod_database_code 4038224
_shelx_shelxl_version_number 2018/3
_chemical_oxdiff_formula 'C H O N Br'
_shelx_space_group_comment
;
The symmetry employed for this shelxl refinement is uniquely defined
by the following loop, which should always be used as a source of
symmetry information in preference to the above space-group names.
They are only intended as comments.
;
_shelx_estimated_absorpt_t_max 0.589
_shelx_estimated_absorpt_t_min 0.537
_reflns_odcompleteness_completeness 99.78
_reflns_odcompleteness_iscentric 1
_reflns_odcompleteness_theta 26.32
_olex2_refinement_description
;
1. Fixed Uiso
 At 1.2 times of:
  All C(H) groups, All C(H,H) groups
 At 1.5 times of:
  All C(H,H,H) groups, All O(H) groups
2.a Riding coordinates:
 O3(H3)
2.b Secondary CH2 refined with riding coordinates:
 C11(H11A,H11B)
2.c Aromatic/amide H refined with riding coordinates:
 C5(H5), C3(H3A), C6(H6), C4(H4)
2.d Idealised Me refined as rotating group:
 C12(H12A,H12B,H12C), C9(H9A,H9B,H9C)
;
_olex2_submission_special_instructions 'No special instructions were received'
_oxdiff_exptl_absorpt_empirical_details
;
Empirical correction (ABSPACK) includes:
- Absorption correction using spherical harmonics
- Frame scaling
;
_oxdiff_exptl_absorpt_empirical_full_max 5.209
_oxdiff_exptl_absorpt_empirical_full_min 0.465

loop_
_space_group_symop_operation_xyz
'x, y, z'
'-x, y, -z+1/2'
'x+1/2, y+1/2, z+1/2'
'-x+1/2, y+1/2, -z+1'
'-x, -y, -z'
'x, -y, z-1/2'
'-x+1/2, -y+1/2, -z+1/2'
'x+1/2, -y+1/2, z'

loop_
_atom_site_label
_atom_site_type_symbol
_atom_site_fract_x
_atom_site_fract_y
_atom_site_fract_z
_atom_site_U_iso_or_equiv
_atom_site_adp_type
_atom_site_occupancy
_atom_site_site_symmetry_order
_atom_site_calc_flag
_atom_site_refinement_flags_posn
_atom_site_refinement_flags_adp
_atom_site_refinement_flags_occupancy
_atom_site_disorder_assembly
_atom_site_disorder_group
Br1 Br 0.65499(4) 0.25133(6) 0.60181(2) 0.0415(2) Uani 1 1 d . . . . .
Br2 Br 0.45655(4) 0.21318(7) 0.65745(2) 0.0437(2) Uani 1 1 d . . . . .
O3 O 0.4572(2) 0.5856(5) 0.65382(13) 0.0375(8) Uani 1 1 d . . . . .
H3 H 0.407823 0.593454 0.628614 0.056 Uiso 1 1 d R . . . .
O4 O 0.3480(2) 0.4350(4) 0.56550(13) 0.0416(9) Uani 1 1 d . . . . .
O2 O 0.5306(3) 0.6826(4) 0.56032(14) 0.0413(9) Uani 1 1 d . . . . .
O1 O 0.7475(4) 0.7711(5) 0.59988(19) 0.0577(13) Uani 1 1 d . . . . .
N1 N 0.5945(3) 0.6255(5) 0.60479(16) 0.0369(10) Uani 1 1 d . . . . .
C5 C 0.7500(4) 0.4702(8) 0.7666(2) 0.0530(15) Uani 1 1 d . . . . .
H5 H 0.757536 0.422681 0.798437 0.064 Uiso 1 1 calc R . . . .
C7 C 0.6441(3) 0.5190(5) 0.68427(19) 0.0322(10) Uani 1 1 d . . . . .
C2 C 0.7308(4) 0.6066(6) 0.67314(19) 0.0340(11) Uani 1 1 d . . . . .
C11 C 0.4462(3) 0.3564(6) 0.5614(2) 0.0359(11) Uani 1 1 d . . . . .
H11A H 0.480584 0.413371 0.537434 0.043 Uiso 1 1 calc R . . . .
H11B H 0.430582 0.247536 0.548992 0.043 Uiso 1 1 calc R . . . .
C10 C 0.5219(3) 0.3524(6) 0.61303(19) 0.0314(10) Uani 1 1 d . . . . .
C3 C 0.8276(4) 0.6265(7) 0.7081(2) 0.0431(13) Uani 1 1 d . . . . .
H3A H 0.885139 0.684693 0.700152 0.052 Uiso 1 1 calc R . . . .
C8 C 0.5491(3) 0.5202(6) 0.63931(19) 0.0322(10) Uani 1 1 d . . . . .
C6 C 0.6525(4) 0.4519(7) 0.7316(2) 0.0452(13) Uani 1 1 d . . . . .
H6 H 0.594597 0.395789 0.739955 0.054 Uiso 1 1 calc R . . . .
C12 C 0.2855(4) 0.4788(7) 0.5170(2) 0.0514(15) Uani 1 1 d . . . . .
H12A H 0.268610 0.384286 0.496371 0.077 Uiso 1 1 calc GR . . . .
H12B H 0.326527 0.552318 0.500793 0.077 Uiso 1 1 calc GR . . . .
H12C H 0.219117 0.529513 0.521125 0.077 Uiso 1 1 calc GR . . . .
C1 C 0.6975(4) 0.6782(7) 0.6227(2) 0.0365(11) Uani 1 1 d . . . . .
C9 C 0.4917(5) 0.8434(7) 0.5666(3) 0.0597(18) Uani 1 1 d . . . . .
H9A H 0.455636 0.845228 0.594821 0.090 Uiso 1 1 calc GR . . . .
H9B H 0.441423 0.875241 0.536219 0.090 Uiso 1 1 calc GR . . . .
H9C H 0.552201 0.916549 0.573040 0.090 Uiso 1 1 calc GR . . . .
C4 C 0.8356(4) 0.5560(7) 0.7557(2) 0.0486(14) Uani 1 1 d . . . . .
H4 H 0.899389 0.567134 0.780290 0.058 Uiso 1 1 calc R . . . .

loop_
_atom_site_aniso_label
_atom_site_aniso_U_11
_atom_site_aniso_U_22
_atom_site_aniso_U_33
_atom_site_aniso_U_23
_atom_site_aniso_U_13
_atom_site_aniso_U_12
Br1 0.0391(3) 0.0399(4) 0.0479(5) -0.0012(2) 0.0146(3) 0.0085(2)
Br2 0.0461(4) 0.0369(4) 0.0511(5) 0.0088(2) 0.0167(3) -0.0053(2)
O3 0.0326(16) 0.040(2) 0.040(2) -0.0041(15) 0.0081(14) 0.0065(13)
O4 0.0370(17) 0.046(2) 0.040(2) -0.0005(18) 0.0048(14) 0.0035(15)
O2 0.052(2) 0.035(2) 0.033(2) 0.0085(16) 0.0007(16) -0.0013(16)
O1 0.051(3) 0.063(3) 0.059(3) 0.017(2) 0.012(2) -0.0178(19)
N1 0.037(2) 0.038(2) 0.035(3) 0.0108(19) 0.0047(17) -0.0031(17)
C5 0.058(3) 0.060(4) 0.036(3) 0.018(3) -0.002(2) 0.005(3)
C7 0.036(2) 0.025(2) 0.034(3) 0.002(2) 0.0059(19) 0.0026(18)
C2 0.037(2) 0.029(2) 0.034(3) 0.003(2) 0.004(2) 0.0034(18)
C11 0.035(2) 0.033(3) 0.039(3) -0.001(2) 0.0089(19) -0.001(2)
C10 0.032(2) 0.028(2) 0.037(3) 0.003(2) 0.0137(19) -0.0023(18)
C3 0.036(2) 0.041(3) 0.050(4) -0.001(3) 0.006(2) -0.002(2)
C8 0.037(2) 0.028(2) 0.031(3) 0.004(2) 0.0063(18) -0.0006(18)
C6 0.047(3) 0.044(3) 0.046(4) 0.003(3) 0.011(2) -0.008(2)
C12 0.047(3) 0.059(4) 0.045(3) 0.003(3) 0.001(2) 0.010(3)
C1 0.038(2) 0.038(3) 0.034(3) 0.008(2) 0.009(2) -0.003(2)
C9 0.058(3) 0.031(3) 0.088(5) 0.018(3) 0.008(3) 0.006(3)
C4 0.044(3) 0.046(3) 0.050(4) 0.003(3) -0.005(2) 0.000(2)

loop_
_atom_type_symbol
_atom_type_description
_atom_type_scat_dispersion_real
_atom_type_scat_dispersion_imag
_atom_type_scat_source
C C 0.0033 0.0016 'International Tables Vol C Tables 4.2.6.8 and 6.1.1.4'
H H 0.0000 0.0000 'International Tables Vol C Tables 4.2.6.8 and 6.1.1.4'
Br Br -0.2901 2.4595 'International Tables Vol C Tables 4.2.6.8 and 6.1.1.4'
N N 0.0061 0.0033 'International Tables Vol C Tables 4.2.6.8 and 6.1.1.4'
O O 0.0106 0.0060 'International Tables Vol C Tables 4.2.6.8 and 6.1.1.4'

loop_
_geom_angle_atom_site_label_1
_geom_angle_atom_site_label_2
_geom_angle_atom_site_label_3
_geom_angle
_geom_angle_site_symmetry_1
_geom_angle_site_symmetry_3
_geom_angle_publ_flag
C8 O3 H3 109.0 . . ?
C11 O4 C12 111.7(4) . . ?
N1 O2 C9 111.5(4) . . ?
O2 N1 C8 121.3(3) . . ?
C1 N1 O2 122.5(4) . . ?
C1 N1 C8 115.7(4) . . ?
C6 C5 H5 118.9 . . ?
C4 C5 H5 118.9 . . ?
C4 C5 C6 122.2(5) . . ?
C2 C7 C8 110.3(4) . . ?
C6 C7 C2 119.9(4) . . ?
C6 C7 C8 129.8(5) . . ?
C7 C2 C1 109.1(4) . . ?
C3 C2 C7 122.1(5) . . ?
C3 C2 C1 128.6(5) . . ?
O4 C11 H11A 109.8 . . ?
O4 C11 H11B 109.8 . . ?
O4 C11 C10 109.2(4) . . ?
H11A C11 H11B 108.3 . . ?
C10 C11 H11A 109.8 . . ?
C10 C11 H11B 109.8 . . ?
Br1 C10 Br2 108.7(2) . . ?
C11 C10 Br1 105.2(3) . . ?
C11 C10 Br2 108.0(3) . . ?
C11 C10 C8 115.5(4) . . ?
C8 C10 Br1 109.9(3) . . ?
C8 C10 Br2 109.3(3) . . ?
C2 C3 H3A 121.3 . . ?
C2 C3 C4 117.4(5) . . ?
C4 C3 H3A 121.3 . . ?
O3 C8 N1 113.1(4) . . ?
O3 C8 C7 109.7(4) . . ?
O3 C8 C10 110.8(4) . . ?
N1 C8 C7 99.4(4) . . ?
N1 C8 C10 108.7(4) . . ?
C7 C8 C10 114.6(4) . . ?
C5 C6 H6 121.0 . . ?
C7 C6 C5 118.1(5) . . ?
C7 C6 H6 121.0 . . ?
O4 C12 H12A 109.5 . . ?
O4 C12 H12B 109.5 . . ?
O4 C12 H12C 109.5 . . ?
H12A C12 H12B 109.5 . . ?
H12A C12 H12C 109.5 . . ?
H12B C12 H12C 109.5 . . ?
O1 C1 N1 124.9(5) . . ?
O1 C1 C2 129.7(5) . . ?
N1 C1 C2 105.4(4) . . ?
O2 C9 H9A 109.5 . . ?
O2 C9 H9B 109.5 . . ?
O2 C9 H9C 109.5 . . ?
H9A C9 H9B 109.5 . . ?
H9A C9 H9C 109.5 . . ?
H9B C9 H9C 109.5 . . ?
C5 C4 C3 120.3(5) . . ?
C5 C4 H4 119.8 . . ?
C3 C4 H4 119.8 . . ?

loop_
_geom_bond_atom_site_label_1
_geom_bond_atom_site_label_2
_geom_bond_distance
_geom_bond_site_symmetry_2
_geom_bond_publ_flag
Br1 C10 1.948(4) . ?
Br2 C10 1.961(5) . ?
O3 H3 0.8201 . ?
O3 C8 1.402(5) . ?
O4 C11 1.420(5) . ?
O4 C12 1.421(6) . ?
O2 N1 1.378(5) . ?
O2 C9 1.445(7) . ?
O1 C1 1.234(6) . ?
N1 C8 1.473(6) . ?
N1 C1 1.355(6) . ?
C5 H5 0.9300 . ?
C5 C6 1.388(7) . ?
C5 C4 1.370(8) . ?
C7 C2 1.393(6) . ?
C7 C8 1.510(6) . ?
C7 C6 1.372(7) . ?
C2 C3 1.383(6) . ?
C2 C1 1.460(7) . ?
C11 H11A 0.9700 . ?
C11 H11B 0.9700 . ?
C11 C10 1.510(6) . ?
C10 C8 1.569(7) . ?
C3 H3A 0.9300 . ?
C3 C4 1.392(8) . ?
C6 H6 0.9300 . ?
C12 H12A 0.9600 . ?
C12 H12B 0.9600 . ?
C12 H12C 0.9600 . ?
C9 H9A 0.9600 . ?
C9 H9B 0.9600 . ?
C9 H9C 0.9600 . ?
C4 H4 0.9300 . ?

loop_
_geom_torsion_atom_site_label_1
_geom_torsion_atom_site_label_2
_geom_torsion_atom_site_label_3
_geom_torsion_atom_site_label_4
_geom_torsion
_geom_torsion_site_symmetry_1
_geom_torsion_site_symmetry_2
_geom_torsion_site_symmetry_3
_geom_torsion_site_symmetry_4
_geom_torsion_publ_flag
Br1 C10 C8 O3 -172.2(3) . . . . ?
Br1 C10 C8 N1 62.9(4) . . . . ?
Br1 C10 C8 C7 -47.4(5) . . . . ?
Br2 C10 C8 O3 -53.0(4) . . . . ?
Br2 C10 C8 N1 -178.0(3) . . . . ?
Br2 C10 C8 C7 71.8(4) . . . . ?
O4 C11 C10 Br1 -177.5(3) . . . . ?
O4 C11 C10 Br2 66.6(4) . . . . ?
O4 C11 C10 C8 -56.1(5) . . . . ?
O2 N1 C8 O3 -54.1(6) . . . . ?
O2 N1 C8 C7 -170.4(4) . . . . ?
O2 N1 C8 C10 69.5(5) . . . . ?
O2 N1 C1 O1 -5.9(9) . . . . ?
O2 N1 C1 C2 172.3(4) . . . . ?
C7 C2 C3 C4 -0.4(8) . . . . ?
C7 C2 C1 O1 175.5(6) . . . . ?
C7 C2 C1 N1 -2.5(6) . . . . ?
C2 C7 C8 O3 -121.8(4) . . . . ?
C2 C7 C8 N1 -2.9(5) . . . . ?
C2 C7 C8 C10 112.8(4) . . . . ?
C2 C7 C6 C5 -1.9(8) . . . . ?
C2 C3 C4 C5 0.3(9) . . . . ?
C11 C10 C8 O3 69.0(5) . . . . ?
C11 C10 C8 N1 -55.9(5) . . . . ?
C11 C10 C8 C7 -166.2(4) . . . . ?
C3 C2 C1 O1 0.3(10) . . . . ?
C3 C2 C1 N1 -177.7(5) . . . . ?
C8 N1 C1 O1 -177.6(5) . . . . ?
C8 N1 C1 C2 0.6(6) . . . . ?
C8 C7 C2 C3 179.1(5) . . . . ?
C8 C7 C2 C1 3.5(6) . . . . ?
C8 C7 C6 C5 -179.3(5) . . . . ?
C6 C5 C4 C3 -1.0(10) . . . . ?
C6 C7 C2 C3 1.3(8) . . . . ?
C6 C7 C2 C1 -174.3(5) . . . . ?
C6 C7 C8 O3 55.8(7) . . . . ?
C6 C7 C8 N1 174.6(5) . . . . ?
C6 C7 C8 C10 -69.6(7) . . . . ?
C12 O4 C11 C10 165.1(4) . . . . ?
C1 N1 C8 O3 117.7(5) . . . . ?
C1 N1 C8 C7 1.4(6) . . . . ?
C1 N1 C8 C10 -118.7(5) . . . . ?
C1 C2 C3 C4 174.3(5) . . . . ?
C9 O2 N1 C8 97.3(5) . . . . ?
C9 O2 N1 C1 -74.0(6) . . . . ?
C4 C5 C6 C7 1.8(9) . . . . ?
